data_7001944
loop_
_publ_author_name
'Lorber, Christian'
'Vendier, Laure'

_publ_section_title
;
 Synthesis and structure of early transition metal NHC complexes
;
_journal_issue 35
_journal_name_full 'Dalton Transactions'
_journal_page_first 6972
_journal_paper_doi 10.1039/b905056f
_journal_year 2009
_chemical_compound_source 'synthesis as described'
_chemical_formula_moiety 'C35 H48 Cl2 N4 V, 0.5(C7 H8)'
_chemical_formula_sum 'C38.5 H52 Cl2 N4 V'
_chemical_formula_weight 692.68
_chemical_name_systematic
;
?
;
_space_group_IT_number 61
_symmetry_cell_setting orthorhombic
_symmetry_Int_Tables_number 61
_symmetry_space_group_name_Hall '-P 2ac 2ab'
_symmetry_space_group_name_H-M 'P b c a'
_atom_sites_solution_hydrogens geom
_atom_sites_solution_primary direct
_atom_sites_solution_secondary difmap
_cell_angle_alpha 90
_cell_angle_beta 90
_cell_angle_gamma 90
_cell_formula_units_Z 8
_cell_length_a 13.2301(12)
_cell_length_b 13.2393(11)
_cell_length_c 42.922(3)
_cell_measurement_reflns_used 2624
_cell_measurement_temperature 180
_cell_measurement_theta_max 32.1595
_cell_measurement_theta_min 2.8219
_cell_measurement_wavelength 0.71073
_cell_volume 7518.1(11)
_computing_cell_refinement 'CrysAlis RED, Oxford Diffraction Ltd.'
_computing_data_collection 'CrysAlis CCD, Oxford Diffraction Ltd.'
_computing_data_reduction 'CrysAlis RED, Oxford Diffraction Ltd.'
_computing_molecular_graphics 'Ortep-3 for Windows (Farrugia, 1997)'
_computing_publication_material 'WinGX publication routines (Farrugia, 1999)'
_computing_structure_refinement 'SHELXL-97 (Sheldrick, 1997)'
_computing_structure_solution 'SHELXS-97 (Sheldrick, 1997)'
_diffrn_ambient_temperature 180
_diffrn_measured_fraction_theta_full 0.999
_diffrn_measured_fraction_theta_max 0.999
_diffrn_measurement_device_type 'Oxford-Diffraction XCALIBUR'
_diffrn_measurement_method \w-\f
_diffrn_orient_matrix_UB_11 0.0523004169
_diffrn_orient_matrix_UB_12 0.0081682917
_diffrn_orient_matrix_UB_13 0.0026150845
_diffrn_orient_matrix_UB_21 -0.009217367
_diffrn_orient_matrix_UB_22 0.0042540931
_diffrn_orient_matrix_UB_23 0.0162264348
_diffrn_orient_matrix_UB_31 0.0073496459
_diffrn_orient_matrix_UB_32 -0.052777825
_diffrn_orient_matrix_UB_33 0.0017177398
_diffrn_radiation_monochromator graphite
_diffrn_radiation_source 'fine-focus sealed tube'
_diffrn_radiation_type MoK\a
_diffrn_radiation_wavelength 0.71073
_diffrn_reflns_av_R_equivalents 0.1283
_diffrn_reflns_av_unetI/netI 0.1705
_diffrn_reflns_limit_h_max 16
_diffrn_reflns_limit_h_min -16
_diffrn_reflns_limit_k_max 11
_diffrn_reflns_limit_k_min -16
_diffrn_reflns_limit_l_max 53
_diffrn_reflns_limit_l_min -53
_diffrn_reflns_number 55113
_diffrn_reflns_theta_full 26.31
_diffrn_reflns_theta_max 26.31
_diffrn_reflns_theta_min 2.88
_diffrn_standards_decay_% 0
_diffrn_standards_interval_count 0
_diffrn_standards_interval_time 0
_diffrn_standards_number 0
_exptl_absorpt_coefficient_mu 0.437
_exptl_absorpt_correction_T_max 0.9711
_exptl_absorpt_correction_T_min 0.9454
_exptl_absorpt_correction_type multi-scan
_exptl_absorpt_process_details
;
[c.f. r.h. blessing, acta cryst. (1995), a51, 33-38]
;
_exptl_crystal_colour green
_exptl_crystal_density_diffrn 1.224
_exptl_crystal_density_method 'not measured'
_exptl_crystal_description planar
_exptl_crystal_F_000 2912
_exptl_crystal_size_max 0.25
_exptl_crystal_size_mid 0.175
_exptl_crystal_size_min 0.075
_refine_diff_density_max 0.522
_refine_diff_density_min -0.291
_refine_diff_density_rms 0.053
_refine_ls_extinction_method none
_refine_ls_goodness_of_fit_ref 0.917
_refine_ls_hydrogen_treatment constr
_refine_ls_matrix_type full
_refine_ls_number_parameters 411
_refine_ls_number_reflns 7683
_refine_ls_number_restraints 4
_refine_ls_restrained_S_all 0.921
_refine_ls_R_factor_all 0.1665
_refine_ls_R_factor_gt 0.0534
_refine_ls_shift/su_max 0.001
_refine_ls_shift/su_mean 0
_refine_ls_structure_factor_coef Fsqd
_refine_ls_weighting_details 'calc w=1/[\s^2^(Fo^2^)+(0.0220P)^2^+0.0000P] where P=(Fo^2^+2Fc^2^)/3'
_refine_ls_weighting_scheme calc
_refine_ls_wR_factor_gt 0.075
_refine_ls_wR_factor_ref 0.1008
_reflns_number_gt 3679
_reflns_number_total 7683
_reflns_threshold_expression >2sigma(I)
_cod_data_source_file b905056f.txt
_cod_data_source_block 9
_cod_original_formula_sum 'C38.50 H52 Cl2 N4 V'
_cod_database_code 7001944

loop_
_symmetry_equiv_pos_as_xyz
'x, y, z'
'-x+1/2, -y, z+1/2'
'x+1/2, -y+1/2, -z'
'-x, y+1/2, -z+1/2'
'-x, -y, -z'
'x-1/2, y, -z-1/2'
'-x-1/2, y-1/2, z'
'x, -y-1/2, z-1/2'

loop_
_atom_site_label
_atom_site_type_symbol
_atom_site_fract_x
_atom_site_fract_y
_atom_site_fract_z
_atom_site_U_iso_or_equiv
_atom_site_adp_type
_atom_site_occupancy
_atom_site_symmetry_multiplicity
_atom_site_calc_flag
_atom_site_refinement_flags
_atom_site_disorder_assembly
_atom_site_disorder_group
C1 C 0.0681(3) 0.9329(3) 0.59265(9) 0.0236(10) Uani 1 1 d . . .
C2 C 0.0138(3) 1.0063(3) 0.57531(9) 0.0261(10) Uani 1 1 d . . .
C3 C 0.0387(3) 1.0213(3) 0.54472(10) 0.0388(12) Uani 1 1 d . . .
H3 H 0.0038 1.0698 0.5333 0.047 Uiso 1 1 calc R . .
C4 C 0.1137(4) 0.9670(3) 0.53029(10) 0.0431(13) Uani 1 1 d . . .
H4 H 0.1297 0.9791 0.5095 0.052 Uiso 1 1 calc R . .
C5 C 0.1653(3) 0.8935(3) 0.54710(10) 0.0399(12) Uani 1 1 d . . .
H5 H 0.2155 0.8563 0.5372 0.048 Uiso 1 1 calc R . .
C6 C 0.1445(3) 0.8742(3) 0.57793(9) 0.0276(11) Uani 1 1 d . . .
C7 C -0.0672(3) 1.0681(3) 0.59102(9) 0.0288(11) Uani 1 1 d . . .
H7 H -0.0961 1.0271 0.6078 0.035 Uiso 1 1 calc R . .
C8 C -0.1537(3) 1.0981(3) 0.56904(10) 0.0453(13) Uani 1 1 d . . .
H8A H -0.1293 1.1461 0.554 0.068 Uiso 1 1 calc R . .
H8B H -0.2076 1.1278 0.5809 0.068 Uiso 1 1 calc R . .
H8C H -0.1782 1.0391 0.5584 0.068 Uiso 1 1 calc R . .
C9 C -0.0222(3) 1.1622(3) 0.60557(10) 0.0454(13) Uani 1 1 d . . .
H9A H 0.0325 1.1435 0.6191 0.068 Uiso 1 1 calc R . .
H9B H -0.0732 1.1968 0.6174 0.068 Uiso 1 1 calc R . .
H9C H 0.0026 1.2059 0.5894 0.068 Uiso 1 1 calc R . .
C10 C 0.2043(3) 0.7960(3) 0.59578(9) 0.0337(12) Uani 1 1 d . . .
H10 H 0.1618 0.7715 0.6129 0.04 Uiso 1 1 calc R . .
C11 C 0.2349(3) 0.7044(3) 0.57585(10) 0.0461(13) Uani 1 1 d . . .
H11A H 0.1771 0.6804 0.5645 0.069 Uiso 1 1 calc R . .
H11B H 0.2597 0.6516 0.5891 0.069 Uiso 1 1 calc R . .
H11C H 0.2868 0.7239 0.5614 0.069 Uiso 1 1 calc R . .
C12 C 0.2986(3) 0.8446(3) 0.61013(10) 0.0494(14) Uani 1 1 d . . .
H12A H 0.3423 0.8682 0.5938 0.074 Uiso 1 1 calc R . .
H12B H 0.3337 0.7956 0.6226 0.074 Uiso 1 1 calc R . .
H12C H 0.2788 0.9006 0.623 0.074 Uiso 1 1 calc R . .
C13 C 0.2142(3) 1.0686(3) 0.65957(10) 0.0422(12) Uani 1 1 d . . .
H13A H 0.239 1.1343 0.6651 0.063 Uiso 1 1 calc R . .
H13B H 0.2031 1.0656 0.6375 0.063 Uiso 1 1 calc R . .
H13C H 0.263 1.0184 0.6654 0.063 Uiso 1 1 calc R . .
C14 C 0.1318(3) 1.0575(3) 0.71008(9) 0.0423(13) Uani 1 1 d . . .
H14A H 0.1825 1.0104 0.7167 0.063 Uiso 1 1 calc R . .
H14B H 0.0692 1.0427 0.7204 0.063 Uiso 1 1 calc R . .
H14C H 0.1528 1.1249 0.7152 0.063 Uiso 1 1 calc R . .
C15 C -0.0686(3) 0.7861(3) 0.66987(9) 0.0239(10) Uani 1 1 d . . .
C16 C -0.1866(3) 0.6628(3) 0.66178(11) 0.0408(12) Uani 1 1 d . . .
H16 H -0.2308 0.6196 0.6515 0.049 Uiso 1 1 calc R . .
C17 C -0.1709(3) 0.6677(3) 0.69242(11) 0.0402(12) Uani 1 1 d . . .
H17 H -0.2018 0.6283 0.7076 0.048 Uiso 1 1 calc R . .
C18 C -0.1190(3) 0.7457(3) 0.61500(10) 0.0284(11) Uani 1 1 d . . .
C19 C -0.1825(3) 0.8151(3) 0.60040(10) 0.0298(11) Uani 1 1 d . . .
C20 C -0.1787(3) 0.8214(3) 0.56839(10) 0.0376(12) Uani 1 1 d . . .
H20 H -0.2202 0.8676 0.5583 0.045 Uiso 1 1 calc R . .
C21 C -0.1151(4) 0.7610(3) 0.55083(10) 0.0372(12) Uani 1 1 d . . .
C22 C -0.0543(3) 0.6912(3) 0.56639(10) 0.0368(12) Uani 1 1 d . . .
H22 H -0.0114 0.6499 0.5549 0.044 Uiso 1 1 calc R . .
C23 C -0.0562(3) 0.6818(3) 0.59849(10) 0.0306(11) Uani 1 1 d . . .
C24 C 0.0090(3) 0.6043(3) 0.61486(10) 0.0492(14) Uani 1 1 d . . .
H24A H 0.0462 0.6364 0.6313 0.074 Uiso 1 1 calc R . .
H24B H 0.0552 0.5749 0.6002 0.074 Uiso 1 1 calc R . .
H24C H -0.0333 0.5523 0.6235 0.074 Uiso 1 1 calc R . .
C25 C -0.2570(3) 0.8792(3) 0.61882(10) 0.0435(13) Uani 1 1 d . . .
H25A H -0.2867 0.9288 0.6053 0.065 Uiso 1 1 calc R . .
H25B H -0.2221 0.9125 0.6355 0.065 Uiso 1 1 calc R . .
H25C H -0.3091 0.8368 0.6272 0.065 Uiso 1 1 calc R . .
C26 C -0.1119(4) 0.7705(3) 0.51605(10) 0.0629(16) Uani 1 1 d . . .
H26A H -0.0439 0.7845 0.5095 0.094 Uiso 1 1 calc R . .
H26B H -0.1554 0.8246 0.5096 0.094 Uiso 1 1 calc R . .
H26C H -0.1343 0.7084 0.5068 0.094 Uiso 1 1 calc R . .
C27 C -0.0662(3) 0.7705(3) 0.72786(9) 0.0233(10) Uani 1 1 d . . .
C28 C -0.1232(3) 0.8396(3) 0.74499(9) 0.0241(10) Uani 1 1 d . . .
C31 C 0.0445(3) 0.7469(3) 0.77110(11) 0.0418(13) Uani 1 1 d . . .
H31 H 0.1003 0.7153 0.78 0.05 Uiso 1 1 calc R . .
C32 C 0.0154(3) 0.7202(3) 0.74113(10) 0.0318(11) Uani 1 1 d . . .
C33 C -0.2198(3) 0.8850(3) 0.73263(9) 0.0368(12) Uani 1 1 d . . .
H33A H -0.2757 0.8623 0.745 0.055 Uiso 1 1 calc R . .
H33B H -0.2295 0.8643 0.7114 0.055 Uiso 1 1 calc R . .
H33C H -0.2156 0.9573 0.7336 0.055 Uiso 1 1 calc R . .
C34 C 0.0675(3) 0.6340(3) 0.72466(11) 0.0526(15) Uani 1 1 d . . .
H34A H 0.1288 0.6173 0.7355 0.079 Uiso 1 1 calc R . .
H34B H 0.0832 0.6536 0.7037 0.079 Uiso 1 1 calc R . .
H34C H 0.0237 0.5762 0.7243 0.079 Uiso 1 1 calc R . .
N1 N 0.0470(2) 0.9191(2) 0.62428(7) 0.0210(7) Uani 1 1 d . . .
N2 N 0.1179(2) 1.0492(2) 0.67605(7) 0.0289(9) Uani 1 1 d . . .
H2 H 0.0772 1.102 0.6708 0.035 Uiso 1 1 calc R . .
N3 N -0.1245(2) 0.7343(2) 0.64832(7) 0.0287(9) Uani 1 1 d . . .
N4 N -0.0994(2) 0.7431(2) 0.69731(8) 0.0260(8) Uani 1 1 d . . .
Cl1 Cl 0.16719(8) 0.82409(7) 0.68279(2) 0.0298(3) Uani 1 1 d . . .
Cl2 Cl -0.10280(8) 1.01852(7) 0.67666(2) 0.0325(3) Uani 1 1 d . . .
V1 V 0.03311(5) 0.91415(5) 0.662527(15) 0.02062(17) Uani 1 1 d . . .
C30 C -0.0071(4) 0.8193(4) 0.78815(10) 0.0382(12) Uani 1 1 d . . .
C29 C -0.0918(3) 0.8627(3) 0.77477(10) 0.0327(11) Uani 1 1 d . . .
H29 H -0.1289 0.9092 0.7863 0.039 Uiso 1 1 calc R . .
C35 C 0.0266(4) 0.8486(4) 0.82081(10) 0.0694(17) Uani 1 1 d . . .
H35A H 0.0643 0.794 0.8299 0.104 Uiso 1 1 calc R . .
H35B H -0.0317 0.8625 0.8334 0.104 Uiso 1 1 calc R . .
H35C H 0.0684 0.9077 0.8197 0.104 Uiso 1 1 calc R . .
C51 C 0.0829(4) 0.5104(4) 0.51108(14) 0.0767(18) Uiso 1 1 d D . .
C53 C -0.0418(6) 0.4060(5) 0.53930(15) 0.112(2) Uiso 1 1 d D . .
C52 C -0.0171(8) 0.4634(7) 0.5154(2) 0.056(3) Uiso 0.5 1 d PD . .
C50 C 0.1105(8) 0.5713(8) 0.4881(3) 0.068(3) Uiso 0.5 1 d PD . .
C54 C 0.0584(8) 0.4554(8) 0.5341(3) 0.073(4) Uiso 0.5 1 d PD . .

loop_
_atom_site_aniso_label
_atom_site_aniso_U_11
_atom_site_aniso_U_22
_atom_site_aniso_U_33
_atom_site_aniso_U_23
_atom_site_aniso_U_13
_atom_site_aniso_U_12
C1 0.021(3) 0.024(2) 0.026(3) 0.001(2) -0.0004(19) -0.005(2)
C2 0.027(3) 0.027(2) 0.025(3) 0.003(2) -0.002(2) -0.002(2)
C3 0.039(3) 0.046(3) 0.031(3) 0.010(2) -0.007(2) 0.005(3)
C4 0.049(3) 0.060(3) 0.021(3) 0.012(2) 0.006(2) 0.003(3)
C5 0.036(3) 0.052(3) 0.031(3) -0.002(3) 0.010(2) 0.008(3)
C6 0.023(3) 0.036(3) 0.024(3) 0.002(2) 0.001(2) -0.001(2)
C7 0.031(3) 0.024(2) 0.031(3) 0.002(2) -0.007(2) 0.003(2)
C8 0.040(3) 0.039(3) 0.057(3) -0.001(3) -0.007(2) 0.012(3)
C9 0.053(3) 0.038(3) 0.046(3) 0.000(2) -0.009(3) 0.006(3)
C10 0.031(3) 0.042(3) 0.028(3) 0.002(2) 0.005(2) 0.009(2)
C11 0.049(3) 0.042(3) 0.048(3) -0.004(3) 0.001(3) 0.014(3)
C12 0.034(3) 0.065(4) 0.049(3) -0.001(3) 0.000(2) 0.014(3)
C13 0.040(3) 0.031(3) 0.055(3) 0.001(3) 0.004(3) -0.013(2)
C14 0.044(3) 0.045(3) 0.038(3) -0.015(2) -0.020(2) 0.012(2)
C15 0.024(3) 0.024(2) 0.023(3) -0.005(2) 0.0060(19) 0.003(2)
C16 0.044(3) 0.041(3) 0.037(3) -0.007(3) 0.012(2) -0.030(2)
C17 0.047(3) 0.032(3) 0.041(3) -0.008(3) 0.014(3) -0.023(3)
C18 0.033(3) 0.024(2) 0.028(3) -0.006(2) -0.001(2) -0.014(2)
C19 0.030(3) 0.029(3) 0.031(3) -0.012(2) 0.003(2) -0.016(2)
C20 0.035(3) 0.034(3) 0.043(3) -0.006(3) -0.008(2) -0.009(3)
C21 0.053(4) 0.029(3) 0.029(3) -0.006(2) 0.001(2) -0.015(3)
C22 0.044(3) 0.032(3) 0.034(3) -0.012(2) 0.008(2) -0.003(2)
C23 0.037(3) 0.026(2) 0.029(3) -0.004(2) 0.000(2) -0.009(2)
C24 0.061(4) 0.038(3) 0.048(3) -0.004(3) 0.012(3) 0.007(3)
C25 0.033(3) 0.051(3) 0.047(3) -0.010(2) 0.007(2) -0.003(3)
C26 0.097(5) 0.055(4) 0.037(3) -0.002(3) 0.009(3) -0.001(3)
C27 0.027(3) 0.022(2) 0.021(3) 0.005(2) 0.007(2) -0.008(2)
C28 0.026(3) 0.026(2) 0.021(3) 0.004(2) 0.003(2) -0.006(2)
C31 0.029(3) 0.048(3) 0.048(3) 0.027(3) -0.005(2) -0.005(3)
C32 0.030(3) 0.030(3) 0.035(3) 0.016(2) 0.006(2) -0.003(2)
C33 0.028(3) 0.046(3) 0.036(3) -0.001(2) 0.005(2) 0.005(2)
C34 0.057(4) 0.031(3) 0.069(4) 0.018(3) 0.021(3) 0.017(3)
N1 0.0182(19) 0.0187(17) 0.026(2) 0.0026(17) -0.0013(15) -0.0022(16)
N2 0.029(2) 0.0203(19) 0.037(2) -0.0029(17) -0.0095(17) 0.0026(17)
N3 0.035(2) 0.029(2) 0.022(2) -0.0040(18) 0.0022(17) -0.0093(18)
N4 0.032(2) 0.022(2) 0.024(2) -0.0029(17) 0.0038(17) -0.0044(18)
Cl1 0.0284(6) 0.0253(6) 0.0358(7) 0.0047(5) -0.0034(5) 0.0049(5)
Cl2 0.0271(6) 0.0296(6) 0.0407(7) -0.0058(5) 0.0003(5) 0.0058(5)
V1 0.0205(4) 0.0196(3) 0.0218(4) -0.0002(4) -0.0003(3) -0.0004(3)
C30 0.042(3) 0.044(3) 0.029(3) 0.013(3) -0.005(2) -0.016(3)
C29 0.036(3) 0.032(3) 0.029(3) 0.002(2) 0.005(2) -0.005(2)
C35 0.076(4) 0.091(4) 0.041(3) 0.008(3) -0.015(3) -0.026(3)

loop_
_atom_type_symbol
_atom_type_description
_atom_type_scat_dispersion_real
_atom_type_scat_dispersion_imag
_atom_type_scat_source
C C 0.0033 0.0016 'International Tables Vol C Tables 4.2.6.8 and 6.1.1.4'
H H 0 0 'International Tables Vol C Tables 4.2.6.8 and 6.1.1.4'
N N 0.0061 0.0033 'International Tables Vol C Tables 4.2.6.8 and 6.1.1.4'
Cl Cl 0.1484 0.1585 'International Tables Vol C Tables 4.2.6.8 and 6.1.1.4'
V V 0.3005 0.5294 'International Tables Vol C Tables 4.2.6.8 and 6.1.1.4'

loop_
_geom_angle_atom_site_label_1
_geom_angle_atom_site_label_2
_geom_angle_atom_site_label_3
_geom_angle
_geom_angle_site_symmetry_1
_geom_angle_site_symmetry_3
_geom_angle_publ_flag
N1 C1 C2 119.9(4) . . ?
N1 C1 C6 120.1(4) . . ?
C2 C1 C6 120.0(4) . . ?
C3 C2 C1 118.7(4) . . ?
C3 C2 C7 121.4(4) . . ?
C1 C2 C7 119.8(4) . . ?
C2 C3 C4 122.1(4) . . ?
C2 C3 H3 119 . . ?
C4 C3 H3 119 . . ?
C3 C4 C5 119.2(4) . . ?
C3 C4 H4 120.4 . . ?
C5 C4 H4 120.4 . . ?
C6 C5 C4 122.1(4) . . ?
C6 C5 H5 119 . . ?
C4 C5 H5 119 . . ?
C5 C6 C1 117.8(4) . . ?
C5 C6 C10 120.7(4) . . ?
C1 C6 C10 121.4(4) . . ?
C2 C7 C9 110.6(3) . . ?
C2 C7 C8 113.3(3) . . ?
C9 C7 C8 109.5(3) . . ?
C2 C7 H7 107.8 . . ?
C9 C7 H7 107.8 . . ?
C8 C7 H7 107.8 . . ?
C7 C8 H8A 109.5 . . ?
C7 C8 H8B 109.5 . . ?
H8A C8 H8B 109.5 . . ?
C7 C8 H8C 109.5 . . ?
H8A C8 H8C 109.5 . . ?
H8B C8 H8C 109.5 . . ?
C7 C9 H9A 109.5 . . ?
C7 C9 H9B 109.5 . . ?
H9A C9 H9B 109.5 . . ?
C7 C9 H9C 109.5 . . ?
H9A C9 H9C 109.5 . . ?
H9B C9 H9C 109.5 . . ?
C6 C10 C12 110.0(3) . . ?
C6 C10 C11 113.3(3) . . ?
C12 C10 C11 109.9(3) . . ?
C6 C10 H10 107.8 . . ?
C12 C10 H10 107.8 . . ?
C11 C10 H10 107.8 . . ?
C10 C11 H11A 109.5 . . ?
C10 C11 H11B 109.5 . . ?
H11A C11 H11B 109.5 . . ?
C10 C11 H11C 109.5 . . ?
H11A C11 H11C 109.5 . . ?
H11B C11 H11C 109.5 . . ?
C10 C12 H12A 109.5 . . ?
C10 C12 H12B 109.5 . . ?
H12A C12 H12B 109.5 . . ?
C10 C12 H12C 109.5 . . ?
H12A C12 H12C 109.5 . . ?
H12B C12 H12C 109.5 . . ?
N2 C13 H13A 109.5 . . ?
N2 C13 H13B 109.5 . . ?
H13A C13 H13B 109.5 . . ?
N2 C13 H13C 109.5 . . ?
H13A C13 H13C 109.5 . . ?
H13B C13 H13C 109.5 . . ?
N2 C14 H14A 109.5 . . ?
N2 C14 H14B 109.5 . . ?
H14A C14 H14B 109.5 . . ?
N2 C14 H14C 109.5 . . ?
H14A C14 H14C 109.5 . . ?
H14B C14 H14C 109.5 . . ?
N3 C15 N4 102.2(3) . . ?
N3 C15 V1 128.6(3) . . ?
N4 C15 V1 129.0(3) . . ?
C17 C16 N3 106.7(4) . . ?
C17 C16 H16 126.7 . . ?
N3 C16 H16 126.7 . . ?
C16 C17 N4 106.8(4) . . ?
C16 C17 H17 126.6 . . ?
N4 C17 H17 126.6 . . ?
C23 C18 C19 122.4(4) . . ?
C23 C18 N3 118.4(4) . . ?
C19 C18 N3 119.1(4) . . ?
C20 C19 C18 117.8(4) . . ?
C20 C19 C25 120.5(4) . . ?
C18 C19 C25 121.6(4) . . ?
C19 C20 C21 122.1(4) . . ?
C19 C20 H20 119 . . ?
C21 C20 H20 119 . . ?
C20 C21 C22 118.2(4) . . ?
C20 C21 C26 120.8(4) . . ?
C22 C21 C26 121.0(4) . . ?
C23 C22 C21 121.7(4) . . ?
C23 C22 H22 119.1 . . ?
C21 C22 H22 119.1 . . ?
C18 C23 C22 117.8(4) . . ?
C18 C23 C24 121.3(4) . . ?
C22 C23 C24 120.9(4) . . ?
C23 C24 H24A 109.5 . . ?
C23 C24 H24B 109.5 . . ?
H24A C24 H24B 109.5 . . ?
C23 C24 H24C 109.5 . . ?
H24A C24 H24C 109.5 . . ?
H24B C24 H24C 109.5 . . ?
C19 C25 H25A 109.5 . . ?
C19 C25 H25B 109.5 . . ?
H25A C25 H25B 109.5 . . ?
C19 C25 H25C 109.5 . . ?
H25A C25 H25C 109.5 . . ?
H25B C25 H25C 109.5 . . ?
C21 C26 H26A 109.5 . . ?
C21 C26 H26B 109.5 . . ?
H26A C26 H26B 109.5 . . ?
C21 C26 H26C 109.5 . . ?
H26A C26 H26C 109.5 . . ?
H26B C26 H26C 109.5 . . ?
C32 C27 C28 121.2(4) . . ?
C32 C27 N4 119.6(4) . . ?
C28 C27 N4 118.9(4) . . ?
C29 C28 C27 118.2(4) . . ?
C29 C28 C33 119.5(4) . . ?
C27 C28 C33 122.3(4) . . ?
C30 C31 C32 121.8(4) . . ?
C30 C31 H31 119.1 . . ?
C32 C31 H31 119.1 . . ?
C31 C32 C27 118.3(4) . . ?
C31 C32 C34 119.9(4) . . ?
C27 C32 C34 121.7(4) . . ?
C28 C33 H33A 109.5 . . ?
C28 C33 H33B 109.5 . . ?
H33A C33 H33B 109.5 . . ?
C28 C33 H33C 109.5 . . ?
H33A C33 H33C 109.5 . . ?
H33B C33 H33C 109.5 . . ?
C32 C34 H34A 109.5 . . ?
C32 C34 H34B 109.5 . . ?
H34A C34 H34B 109.5 . . ?
C32 C34 H34C 109.5 . . ?
H34A C34 H34C 109.5 . . ?
H34B C34 H34C 109.5 . . ?
C1 N1 V1 172.6(3) . . ?
C14 N2 C13 110.7(3) . . ?
C14 N2 V1 112.8(2) . . ?
C13 N2 V1 117.1(2) . . ?
C14 N2 H2 105 . . ?
C13 N2 H2 105 . . ?
V1 N2 H2 105 . . ?
C15 N3 C16 112.5(3) . . ?
C15 N3 C18 126.2(3) . . ?
C16 N3 C18 121.2(3) . . ?
C15 N4 C17 111.8(3) . . ?
C15 N4 C27 126.2(3) . . ?
C17 N4 C27 122.0(3) . . ?
N1 V1 C15 104.02(15) . . ?
N1 V1 N2 100.01(14) . . ?
C15 V1 N2 155.53(13) . . ?
N1 V1 Cl1 108.04(11) . . ?
C15 V1 Cl1 91.03(10) . . ?
N2 V1 Cl1 85.87(9) . . ?
N1 V1 Cl2 108.54(11) . . ?
C15 V1 Cl2 87.02(10) . . ?
N2 V1 Cl2 80.99(9) . . ?
Cl1 V1 Cl2 142.71(5) . . ?
C29 C30 C31 117.9(4) . . ?
C29 C30 C35 120.9(5) . . ?
C31 C30 C35 121.2(5) . . ?
C28 C29 C30 122.4(4) . . ?
C28 C29 H29 118.8 . . ?
C30 C29 H29 118.8 . . ?
C30 C35 H35A 109.5 . . ?
C30 C35 H35B 109.5 . . ?
H35A C35 H35B 109.5 . . ?
C30 C35 H35C 109.5 . . ?
H35A C35 H35C 109.5 . . ?
H35B C35 H35C 109.5 . . ?
C54 C51 C50 176.9(9) . . ?
C54 C51 C52 125.7(9) . 5_566 ?
C50 C51 C52 56.4(6) . 5_566 ?
C54 C51 C52 55.4(6) . . ?
C50 C51 C52 126.6(8) . . ?
C52 C51 C52 70.4(8) 5_566 . ?
C52 C53 C54 54.0(6) . . ?
C52 C53 C50 55.2(6) . 5_566 ?
C54 C53 C50 109.2(7) . 5_566 ?
C54 C52 C53 70.0(7) . . ?
C54 C52 C50 139.8(10) . 5_566 ?
C53 C52 C50 70.0(7) . 5_566 ?
C54 C52 C51 163.9(10) . 5_566 ?
C53 C52 C51 126.1(9) . 5_566 ?
C50 C52 C51 56.2(6) 5_566 5_566 ?
C54 C52 C51 54.3(6) . . ?
C53 C52 C51 124.2(9) . . ?
C50 C52 C51 165.6(10) 5_566 . ?
C51 C52 C51 109.6(8) 5_566 . ?
C54 C52 C52 109.1(11) . 5_566 ?
C53 C52 C52 178.9(12) . 5_566 ?
C50 C52 C52 111.0(10) 5_566 5_566 ?
C51 C52 C52 54.8(6) 5_566 5_566 ?
C51 C52 C52 54.8(6) . 5_566 ?
C51 C50 C52 67.4(7) . 5_566 ?
C51 C50 C53 122.2(9) . 5_566 ?
C52 C50 C53 54.8(6) 5_566 5_566 ?
C51 C54 C52 70.3(7) . . ?
C51 C54 C53 126.4(9) . . ?
C52 C54 C53 56.1(6) . . ?

loop_
_geom_bond_atom_site_label_1
_geom_bond_atom_site_label_2
_geom_bond_distance
_geom_bond_site_symmetry_2
_geom_bond_publ_flag
C1 N1 1.398(4) . ?
C1 C2 1.419(5) . ?
C1 C6 1.424(5) . ?
C2 C3 1.369(5) . ?
C2 C7 1.508(5) . ?
C3 C4 1.372(5) . ?
C3 H3 0.93 . ?
C4 C5 1.390(5) . ?
C4 H4 0.93 . ?
C5 C6 1.376(5) . ?
C5 H5 0.93 . ?
C6 C10 1.511(5) . ?
C7 C9 1.516(5) . ?
C7 C8 1.535(5) . ?
C7 H7 0.98 . ?
C8 H8A 0.96 . ?
C8 H8B 0.96 . ?
C8 H8C 0.96 . ?
C9 H9A 0.96 . ?
C9 H9B 0.96 . ?
C9 H9C 0.96 . ?
C10 C12 1.533(5) . ?
C10 C11 1.538(5) . ?
C10 H10 0.98 . ?
C11 H11A 0.96 . ?
C11 H11B 0.96 . ?
C11 H11C 0.96 . ?
C12 H12A 0.96 . ?
C12 H12B 0.96 . ?
C12 H12C 0.96 . ?
C13 N2 1.480(4) . ?
C13 H13A 0.96 . ?
C13 H13B 0.96 . ?
C13 H13C 0.96 . ?
C14 N2 1.476(4) . ?
C14 H14A 0.96 . ?
C14 H14B 0.96 . ?
C14 H14C 0.96 . ?
C15 N3 1.368(4) . ?
C15 N4 1.370(4) . ?
C15 V1 2.188(4) . ?
C16 C17 1.333(5) . ?
C16 N3 1.379(4) . ?
C16 H16 0.93 . ?
C17 N4 1.390(4) . ?
C17 H17 0.93 . ?
C18 C23 1.382(5) . ?
C18 C19 1.393(5) . ?
C18 N3 1.440(5) . ?
C19 C20 1.377(5) . ?
C19 C25 1.522(5) . ?
C20 C21 1.383(5) . ?
C20 H20 0.93 . ?
C21 C22 1.395(5) . ?
C21 C26 1.499(5) . ?
C22 C23 1.384(5) . ?
C22 H22 0.93 . ?
C23 C24 1.513(5) . ?
C24 H24A 0.96 . ?
C24 H24B 0.96 . ?
C24 H24C 0.96 . ?
C25 H25A 0.96 . ?
C25 H25B 0.96 . ?
C25 H25C 0.96 . ?
C26 H26A 0.96 . ?
C26 H26B 0.96 . ?
C26 H26C 0.96 . ?
C27 C32 1.390(5) . ?
C27 C28 1.395(5) . ?
C27 N4 1.430(4) . ?
C28 C29 1.378(5) . ?
C28 C33 1.509(5) . ?
C31 C30 1.386(6) . ?
C31 C32 1.389(5) . ?
C31 H31 0.93 . ?
C32 C34 1.509(5) . ?
C33 H33A 0.96 . ?
C33 H33B 0.96 . ?
C33 H33C 0.96 . ?
C34 H34A 0.96 . ?
C34 H34B 0.96 . ?
C34 H34C 0.96 . ?
N1 V1 1.653(3) . ?
N2 V1 2.189(3) . ?
N2 H2 0.91 . ?
Cl1 V1 2.3076(12) . ?
Cl2 V1 2.3474(12) . ?
C30 C29 1.384(5) . ?
C30 C35 1.521(6) . ?
C29 H29 0.93 . ?
C35 H35A 0.96 . ?
C35 H35B 0.96 . ?
C35 H35C 0.96 . ?
C51 C54 1.269(10) . ?
C51 C50 1.325(10) . ?
C51 C52 1.472(11) 5_566 ?
C51 C52 1.473(10) . ?
C53 C52 1.320(10) . ?
C53 C54 1.494(10) . ?
C53 C50 1.517(12) 5_566 ?
C52 C54 1.287(13) . ?
C52 C50 1.327(13) 5_566 ?
C52 C51 1.472(11) 5_566 ?
C52 C52 1.696(19) 5_566 ?
C50 C52 1.327(13) 5_566 ?
C50 C53 1.517(12) 5_566 ?
